data_7103176
loop_
_publ_author_name
'Strohmann, Carsten'
'D\"aschlein, Christian'

_publ_section_title
;
 Bent phenyl groups in lithiosilanes--crystal structures and
 interpretation of this unanticipated feature.
;
_journal_issue 24
_journal_name_full 'Chemical communications (Cambridge, England)'
_journal_page_first 2791
_journal_page_last 2793
_journal_paper_doi 10.1039/b802211a
_journal_year 2008
_chemical_formula_sum 'C22 H36 Li N3 Si'
_chemical_formula_weight 377.57
_chemical_name_systematic
;
?
;
_space_group_IT_number 43
_symmetry_cell_setting orthorhombic
_symmetry_space_group_name_Hall 'F 2 -2d'
_symmetry_space_group_name_H-M 'F d d 2'
_atom_sites_solution_hydrogens geom
_atom_sites_solution_primary direct
_atom_sites_solution_secondary difmap
_audit_creation_date 2007-11-05T14:59:59-00:00
_audit_creation_method 'WinGX routine CIF_UPDATE'
_cell_angle_alpha 90
_cell_angle_beta 90
_cell_angle_gamma 90
_cell_formula_units_Z 16
_cell_length_a 18.287(4)
_cell_length_b 58.069(12)
_cell_length_c 9.1042(18)
_cell_measurement_temperature 173(2)
_cell_volume 9668(3)
_computing_cell_refinement 'Cell in IPDS (Stoe & Cie, 1999)'
_computing_data_collection 'Expose in IPDS (Stoe & Cie, 1999)'
_computing_data_reduction 'Integrate in IPDS (Stoe & Cie, 1999)'
_computing_molecular_graphics 'Schakal99 (Keller, 1999)'
_computing_publication_material 'SHELXL-97 (Sheldrick, 1997)'
_computing_structure_refinement 'SHELXL-97 (Sheldrick, 1997)'
_computing_structure_solution 'SHELXS-97 (Sheldrick, 1997)'
_diffrn_ambient_temperature 173(2)
_diffrn_measured_fraction_theta_full 0.995
_diffrn_measured_fraction_theta_max 0.995
_diffrn_measurement_device_type 'Stoe IPDS'
_diffrn_measurement_method 'phi scans'
_diffrn_radiation_monochromator graphite
_diffrn_radiation_type MoK\a
_diffrn_radiation_wavelength 0.71073
_diffrn_reflns_av_R_equivalents 0.0766
_diffrn_reflns_av_unetI/netI 0.06
_diffrn_reflns_limit_h_max 21
_diffrn_reflns_limit_h_min -16
_diffrn_reflns_limit_k_max 68
_diffrn_reflns_limit_k_min -68
_diffrn_reflns_limit_l_max 10
_diffrn_reflns_limit_l_min -9
_diffrn_reflns_number 10457
_diffrn_reflns_theta_full 25
_diffrn_reflns_theta_max 25
_diffrn_reflns_theta_min 2.34
_diffrn_standards_decay_% 0
_diffrn_standards_interval_count 0
_diffrn_standards_interval_time 0
_diffrn_standards_number 0
_exptl_absorpt_coefficient_mu 0.107
_exptl_absorpt_correction_T_max 0.7707
_exptl_absorpt_correction_T_min 0.3528
_exptl_absorpt_correction_type numerical
_exptl_absorpt_process_details 'FACEIT in IPDS (Stoe & Cie, 1999)'
_exptl_crystal_density_diffrn 1.038
_exptl_crystal_density_method 'not measured'
_exptl_crystal_F_000 3296
_exptl_crystal_size_max 0.3
_exptl_crystal_size_mid 0.3
_exptl_crystal_size_min 0.2
_refine_diff_density_max 0.251
_refine_diff_density_min -0.24
_refine_diff_density_rms 0.044
_refine_ls_abs_structure_details 'Flack H D (1983), Acta Cryst. A39, 876-881'
_refine_ls_abs_structure_Flack 0.23(16)
_refine_ls_extinction_method none
_refine_ls_goodness_of_fit_ref 1.047
_refine_ls_hydrogen_treatment riding
_refine_ls_matrix_type full
_refine_ls_number_parameters 250
_refine_ls_number_reflns 3915
_refine_ls_number_restraints 1
_refine_ls_restrained_S_all 1.046
_refine_ls_R_factor_all 0.0633
_refine_ls_R_factor_gt 0.0561
_refine_ls_shift/su_max 0.001
_refine_ls_shift/su_mean 0
_refine_ls_structure_factor_coef Fsqd
_refine_ls_weighting_details 'calc w=1/[\s^2^(Fo^2^)+(0.0980P)^2^+0.0000P] where P=(Fo^2^+2Fc^2^)/3'
_refine_ls_weighting_scheme calc
_refine_ls_wR_factor_gt 0.1442
_refine_ls_wR_factor_ref 0.1488
_reflns_number_gt 3350
_reflns_number_total 3915
_reflns_threshold_expression >2sigma(I)
_cod_data_source_file b802211a.txt
_cod_data_source_block do210305
_cod_depositor_comments
;
The following automatic conversions were performed:
'_symmetry_cell_setting' value 'Orthorhombic' changed to 'orthorhombic'
according to '/home/saulius/struct/CIF-dictionaries/cif_core.dic'
dictionary named 'cif_core.dic' version 2.4.1 from 2010-06-29.

Automatic conversion script
Id: cif_fix_enum 1527 2010-12-29 10:47:43Z saulius 
;
_cod_original_sg_symbol_H-M Fdd2
_cod_database_code 7103176

loop_
_symmetry_equiv_pos_as_xyz
'x, y, z'
'-x, -y, z'
'x+1/4, -y+1/4, z+1/4'
'-x+1/4, y+1/4, z+1/4'
'x, y+1/2, z+1/2'
'-x, -y+1/2, z+1/2'
'x+1/4, -y+3/4, z+3/4'
'-x+1/4, y+3/4, z+3/4'
'x+1/2, y, z+1/2'
'-x+1/2, -y, z+1/2'
'x+3/4, -y+1/4, z+3/4'
'-x+3/4, y+1/4, z+3/4'
'x+1/2, y+1/2, z'
'-x+1/2, -y+1/2, z'
'x+3/4, -y+3/4, z+1/4'
'-x+3/4, y+3/4, z+1/4'

loop_
_atom_site_label
_atom_site_type_symbol
_atom_site_fract_x
_atom_site_fract_y
_atom_site_fract_z
_atom_site_U_iso_or_equiv
_atom_site_adp_type
_atom_site_occupancy
_atom_site_symmetry_multiplicity
_atom_site_calc_flag
_atom_site_refinement_flags
_atom_site_disorder_assembly
_atom_site_disorder_group
C1 C 1.0810(2) 0.02970(5) 0.8879(4) 0.0578(8) Uani 1 1 d . . .
H1A H 1.1302 0.0314 0.9292 0.087 Uiso 1 1 calc R . .
H1B H 1.084 0.0295 0.7804 0.087 Uiso 1 1 calc R . .
H1C H 1.0595 0.0152 0.9225 0.087 Uiso 1 1 calc R . .
C2 C 1.03646(17) 0.05424(5) 1.1608(4) 0.0464(7) Uani 1 1 d . . .
C3 C 1.04015(19) 0.03367(5) 1.2387(4) 0.0556(8) Uani 1 1 d . . .
H3 H 1.0378 0.0196 1.1857 0.067 Uiso 1 1 calc R . .
C4 C 1.0471(2) 0.03274(6) 1.3898(5) 0.0667(10) Uani 1 1 d . . .
H4 H 1.0491 0.0183 1.4381 0.08 Uiso 1 1 calc R . .
C5 C 1.0511(2) 0.05302(6) 1.4714(4) 0.0673(10) Uani 1 1 d . . .
H5 H 1.0558 0.0526 1.5753 0.081 Uiso 1 1 calc R . .
C6 C 1.0480(2) 0.07391(6) 1.3966(4) 0.0626(9) Uani 1 1 d . . .
H6 H 1.0509 0.0879 1.4499 0.075 Uiso 1 1 calc R . .
C7 C 1.0407(2) 0.07443(5) 1.2473(4) 0.0531(8) Uani 1 1 d . . .
H7 H 1.0385 0.089 1.1995 0.064 Uiso 1 1 calc R . .
C8 C 1.08200(16) 0.08134(4) 0.8970(3) 0.0423(6) Uani 1 1 d . . .
C9 C 1.14577(18) 0.08719(5) 0.9710(4) 0.0540(8) Uani 1 1 d . . .
H9 H 1.1611 0.0779 1.051 0.065 Uiso 1 1 calc R . .
C10 C 1.1883(2) 0.10622(6) 0.9325(4) 0.0601(8) Uani 1 1 d . . .
H10 H 1.2306 0.11 0.988 0.072 Uiso 1 1 calc R . .
C11 C 1.1684(2) 0.11949(5) 0.8137(4) 0.0560(8) Uani 1 1 d . . .
H11 H 1.1969 0.1325 0.7867 0.067 Uiso 1 1 calc R . .
C12 C 1.1069(2) 0.11374(5) 0.7345(4) 0.0571(8) Uani 1 1 d . . .
H12 H 1.0939 0.1225 0.6505 0.068 Uiso 1 1 calc R . .
C13 C 1.06376(19) 0.09518(5) 0.7766(4) 0.0519(8) Uani 1 1 d . . .
H13 H 1.0208 0.0918 0.7221 0.062 Uiso 1 1 calc R . .
C14 C 0.8848(2) 0.10686(5) 1.0227(5) 0.0726(11) Uani 1 1 d . . .
H14A H 0.8616 0.1192 1.0792 0.109 Uiso 1 1 calc R . .
H14B H 0.9092 0.1134 0.9365 0.109 Uiso 1 1 calc R . .
H14C H 0.9208 0.0989 1.0843 0.109 Uiso 1 1 calc R . .
C15 C 0.7751(2) 0.10283(6) 0.8844(6) 0.0770(12) Uani 1 1 d . . .
H15A H 0.7366 0.0922 0.8521 0.116 Uiso 1 1 calc R . .
H15B H 0.7996 0.1094 0.7984 0.116 Uiso 1 1 calc R . .
H15C H 0.7533 0.1152 0.9428 0.116 Uiso 1 1 calc R . .
C16 C 0.7947(3) 0.07957(6) 1.1046(4) 0.0708(11) Uani 1 1 d . . .
H16A H 0.7623 0.0909 1.1531 0.085 Uiso 1 1 calc R . .
H16B H 0.8335 0.0752 1.1752 0.085 Uiso 1 1 calc R . .
C17 C 0.7505(2) 0.05823(6) 1.0642(5) 0.0685(10) Uani 1 1 d . . .
H17A H 0.7252 0.0523 1.1525 0.082 Uiso 1 1 calc R . .
H17B H 0.7131 0.0623 0.9902 0.082 Uiso 1 1 calc R . .
C18 C 0.8303(3) 0.02601(6) 1.1233(5) 0.0726(11) Uani 1 1 d . . .
H18A H 0.7907 0.0175 1.1716 0.109 Uiso 1 1 calc R . .
H18B H 0.8544 0.036 1.1949 0.109 Uiso 1 1 calc R . .
H18C H 0.8659 0.0151 1.0831 0.109 Uiso 1 1 calc R . .
C19 C 0.7625(2) 0.02569(6) 0.8936(5) 0.0639(10) Uani 1 1 d . . .
H19A H 0.7121 0.0224 0.9274 0.077 Uiso 1 1 calc R . .
H19B H 0.7886 0.0108 0.8834 0.077 Uiso 1 1 calc R . .
C20 C 0.7595(2) 0.03775(5) 0.7439(5) 0.0629(9) Uani 1 1 d . . .
H20A H 0.7374 0.0272 0.6708 0.076 Uiso 1 1 calc R . .
H20B H 0.7278 0.0515 0.7514 0.076 Uiso 1 1 calc R . .
C21 C 0.8767(2) 0.02454(6) 0.6508(5) 0.0697(10) Uani 1 1 d . . .
H21A H 0.8536 0.0168 0.5672 0.105 Uiso 1 1 calc R . .
H21B H 0.8798 0.0138 0.7339 0.105 Uiso 1 1 calc R . .
H21C H 0.926 0.0296 0.6231 0.105 Uiso 1 1 calc R . .
C22 C 0.8266(3) 0.06023(7) 0.5661(5) 0.0723(10) Uani 1 1 d . . .
H22A H 0.8757 0.0647 0.5333 0.108 Uiso 1 1 calc R . .
H22B H 0.7991 0.074 0.5942 0.108 Uiso 1 1 calc R . .
H22C H 0.8011 0.0523 0.4861 0.108 Uiso 1 1 calc R . .
Li Li 0.8791(3) 0.05942(8) 0.8864(6) 0.0470(11) Uani 1 1 d . . .
N1 N 0.82854(15) 0.09028(4) 0.9744(3) 0.0558(7) Uani 1 1 d . . .
N2 N 0.80001(16) 0.04005(4) 1.0036(3) 0.0557(7) Uani 1 1 d . . .
N3 N 0.83261(15) 0.04474(4) 0.6932(3) 0.0533(6) Uani 1 1 d . . .
Si Si 1.02041(5) 0.055336(12) 0.95053(9) 0.0438(2) Uani 1 1 d . . .

loop_
_atom_site_aniso_label
_atom_site_aniso_U_11
_atom_site_aniso_U_22
_atom_site_aniso_U_33
_atom_site_aniso_U_23
_atom_site_aniso_U_13
_atom_site_aniso_U_12
C1 0.072(2) 0.0406(14) 0.0603(19) -0.0038(13) -0.0033(17) 0.0128(14)
C2 0.0400(16) 0.0488(15) 0.0503(18) 0.0034(12) -0.0026(14) -0.0009(11)
C3 0.0563(19) 0.0487(16) 0.062(2) 0.0095(14) 0.0025(17) -0.0036(13)
C4 0.059(2) 0.068(2) 0.073(3) 0.0291(18) 0.0047(19) 0.0014(17)
C5 0.068(2) 0.082(2) 0.052(2) 0.0083(17) 0.0001(19) 0.0013(17)
C6 0.067(2) 0.0658(19) 0.054(2) -0.0037(16) 0.0029(19) 0.0011(17)
C7 0.062(2) 0.0500(16) 0.0474(19) 0.0005(13) 0.0005(15) 0.0010(13)
C8 0.0444(16) 0.0380(12) 0.0446(16) -0.0032(11) 0.0019(13) 0.0025(11)
C9 0.0462(17) 0.0586(16) 0.0574(19) 0.0078(15) -0.0011(16) -0.0034(13)
C10 0.056(2) 0.0646(18) 0.060(2) -0.0011(16) -0.0003(18) -0.0089(15)
C11 0.056(2) 0.0488(15) 0.063(2) -0.0035(15) 0.0083(18) -0.0051(14)
C12 0.061(2) 0.0527(15) 0.057(2) 0.0120(14) 0.0083(17) 0.0097(14)
C13 0.0504(19) 0.0539(16) 0.0514(19) 0.0000(14) -0.0043(15) 0.0029(13)
C14 0.082(3) 0.0459(16) 0.090(3) -0.0131(17) -0.011(2) 0.0047(16)
C15 0.075(3) 0.0535(18) 0.102(3) -0.0001(19) -0.018(2) 0.0161(17)
C16 0.087(3) 0.0582(18) 0.067(2) -0.0097(17) 0.013(2) 0.0170(18)
C17 0.059(2) 0.068(2) 0.078(3) 0.0072(19) 0.021(2) 0.0038(17)
C18 0.088(3) 0.0588(19) 0.072(2) 0.0182(18) 0.008(2) -0.0021(18)
C19 0.0489(19) 0.0520(16) 0.091(3) 0.0059(17) -0.0006(18) -0.0121(14)
C20 0.0531(19) 0.0532(16) 0.083(3) -0.0080(17) -0.0116(19) -0.0033(14)
C21 0.071(3) 0.0598(19) 0.078(2) -0.0123(17) 0.001(2) 0.0029(17)
C22 0.077(3) 0.079(2) 0.061(2) 0.0095(19) -0.012(2) -0.0027(19)
Li 0.045(3) 0.041(2) 0.055(3) -0.001(2) -0.001(2) -0.0029(19)
N1 0.0567(16) 0.0411(11) 0.0698(19) -0.0053(12) -0.0024(15) 0.0074(11)
N2 0.0542(16) 0.0443(12) 0.0687(18) 0.0076(12) 0.0100(14) -0.0013(11)
N3 0.0510(15) 0.0499(12) 0.0591(16) -0.0015(12) -0.0087(14) -0.0018(10)
Si 0.0441(4) 0.0381(3) 0.0493(4) -0.0019(3) -0.0054(4) 0.0016(3)

loop_
_atom_type_symbol
_atom_type_description
_atom_type_scat_dispersion_real
_atom_type_scat_dispersion_imag
_atom_type_scat_source
C C 0.0033 0.0016 'International Tables Vol C Tables 4.2.6.8 and 6.1.1.4'
H H 0 0 'International Tables Vol C Tables 4.2.6.8 and 6.1.1.4'
Li Li -0.0003 0.0001 'International Tables Vol C Tables 4.2.6.8 and 6.1.1.4'
N N 0.0061 0.0033 'International Tables Vol C Tables 4.2.6.8 and 6.1.1.4'
Si Si 0.0817 0.0704 'International Tables Vol C Tables 4.2.6.8 and 6.1.1.4'

loop_
_geom_angle_atom_site_label_1
_geom_angle_atom_site_label_2
_geom_angle_atom_site_label_3
_geom_angle
_geom_angle_site_symmetry_1
_geom_angle_site_symmetry_3
_geom_angle_publ_flag
C3 C2 C7 115.2(3) . . ?
C3 C2 Si 122.6(3) . . ?
C7 C2 Si 122.0(2) . . ?
C4 C3 C2 123.1(3) . . ?
C3 C4 C5 120.1(3) . . ?
C6 C5 C4 118.2(4) . . ?
C7 C6 C5 120.7(4) . . ?
C6 C7 C2 122.7(3) . . ?
C9 C8 C13 116.1(3) . . ?
C9 C8 Si 123.6(2) . . ?
C13 C8 Si 120.2(2) . . ?
C8 C9 C10 122.6(3) . . ?
C11 C10 C9 119.6(3) . . ?
C10 C11 C12 119.4(3) . . ?
C11 C12 C13 120.5(3) . . ?
C12 C13 C8 121.7(3) . . ?
N1 C16 C17 111.8(3) . . ?
N1 C16 Li 50.90(17) . . ?
C17 C16 Li 77.3(2) . . ?
N2 C17 C16 110.0(3) . . ?
N2 C19 C20 111.2(2) . . ?
N3 C20 C19 111.8(3) . . ?
N2 Li N3 86.1(2) . . ?
N2 Li N1 87.8(2) . . ?
N3 Li N1 117.7(3) . . ?
N2 Li Si 120.3(2) . . ?
N3 Li Si 122.2(2) . . ?
N1 Li Si 114.0(2) . . ?
N2 Li C16 58.94(17) . . ?
N3 Li C16 122.6(3) . . ?
N1 Li C16 31.82(13) . . ?
Si Li C16 114.9(2) . . ?
C15 N1 C16 112.2(3) . . ?
C15 N1 C14 107.8(3) . . ?
C16 N1 C14 109.2(3) . . ?
C15 N1 Li 119.2(3) . . ?
C16 N1 Li 97.3(2) . . ?
C14 N1 Li 110.6(3) . . ?
C18 N2 C19 111.5(3) . . ?
C18 N2 C17 110.2(3) . . ?
C19 N2 C17 111.6(3) . . ?
C18 N2 Li 114.3(3) . . ?
C19 N2 Li 106.0(3) . . ?
C17 N2 Li 102.9(2) . . ?
C22 N3 C20 110.4(3) . . ?
C22 N3 C21 108.8(3) . . ?
C20 N3 C21 111.1(3) . . ?
C22 N3 Li 115.7(2) . . ?
C20 N3 Li 102.3(3) . . ?
C21 N3 Li 108.5(3) . . ?
C2 Si C1 100.28(14) . . ?
C2 Si C8 100.68(13) . . ?
C1 Si C8 101.02(15) . . ?
C2 Si Li 111.53(16) . . ?
C1 Si Li 123.95(15) . . ?
C8 Si Li 115.98(13) . . ?

loop_
_geom_bond_atom_site_label_1
_geom_bond_atom_site_label_2
_geom_bond_distance
_geom_bond_site_symmetry_2
_geom_bond_publ_flag
C1 Si 1.942(3) . ?
C2 C3 1.391(4) . ?
C2 C7 1.415(5) . ?
C2 Si 1.938(3) . ?
C3 C4 1.382(5) . ?
C4 C5 1.395(6) . ?
C5 C6 1.392(5) . ?
C6 C7 1.366(5) . ?
C8 C9 1.389(5) . ?
C8 C13 1.400(4) . ?
C8 Si 1.946(3) . ?
C9 C10 1.396(5) . ?
C10 C11 1.376(5) . ?
C11 C12 1.377(5) . ?
C12 C13 1.390(5) . ?
C14 N1 1.475(5) . ?
C15 N1 1.469(5) . ?
C16 N1 1.474(5) . ?
C16 C17 1.524(6) . ?
C16 Li 2.774(6) . ?
C17 N2 1.496(5) . ?
C18 N2 1.469(5) . ?
C19 N2 1.473(5) . ?
C19 C20 1.533(6) . ?
C20 N3 1.472(5) . ?
C21 N3 1.475(4) . ?
C22 N3 1.470(5) . ?
Li N2 2.120(6) . ?
Li N3 2.131(6) . ?
Li N1 2.170(5) . ?
Li Si 2.660(5) . ?
